data_7707412
loop_
_publ_author_name
'Wang, Deqiang'
'Wang, Shichun'
'Li, Tongyu'
'Heng, Yi'
'Hou, Guohua'
'Zi, Guofu'
'Walter, Marc D.'

_publ_section_title
;
 Reactivity studies involving a Lewis base supported terminal uranium
 phosphinidene metallocene
 [\h<sup>5</sup>-1,3-(Me<sub>3</sub>C)<sub>2</sub>C<sub>5</sub>H<sub>3</sub>]<sub>2</sub>U([double
 bond, length as
 m-dash]P-2,4,6-<sup>i</sup>Pr<sub>3</sub>C<sub>6</sub>H<sub>2</sub>)(OPMe<sub>3</sub>).
;
_journal_issue 24
_journal_name_full 'Dalton transactions (Cambridge, England : 2003)'
_journal_page_first 8349
_journal_page_last 8363
_journal_paper_doi 10.1039/d1dt00742d
_journal_volume 50
_journal_year 2021
_chemical_formula_moiety 'C44 H74 N O P2 U'
_chemical_formula_sum 'C44 H74 N O P2 U'
_chemical_formula_weight 933.01
_space_group_crystal_system monoclinic
_space_group_IT_number 14
_space_group_name_Hall '-P 2yn'
_space_group_name_H-M_alt 'P 1 21/n 1'
_atom_sites_solution_hydrogens geom
_audit_creation_date 2018-12-17
_audit_creation_method
;
Olex2 1.2
(compiled 2018.05.29 svn.r3508 for OlexSys, GUI svn.r5506)
;
_audit_update_record
;
2020-11-08 deposited with the CCDC.	2021-05-18 downloaded from the CCDC.
;
_cell_angle_alpha 90
_cell_angle_beta 90.1840(10)
_cell_angle_gamma 90
_cell_formula_units_Z 4
_cell_length_a 10.99370(10)
_cell_length_b 27.2685(2)
_cell_length_c 15.12480(10)
_cell_measurement_reflns_used 21559
_cell_measurement_temperature 100.00(10)
_cell_measurement_theta_max 71.9260
_cell_measurement_theta_min 4.3300
_cell_volume 4534.12(6)
_computing_cell_refinement 'CrysAlisPro 1.171.39.46e (Rigaku OD, 2018)'
_computing_data_collection 'CrysAlisPro 1.171.39.46e (Rigaku OD, 2018)'
_computing_data_reduction 'CrysAlisPro 1.171.39.46e (Rigaku OD, 2018)'
_computing_molecular_graphics 'Olex2 (Dolomanov et al., 2009)'
_computing_publication_material 'Olex2 (Dolomanov et al., 2009)'
_computing_structure_refinement 'ShelXL (Sheldrick, 2015)'
_diffrn_ambient_environment N~2~
_diffrn_ambient_temperature 100.00(10)
_diffrn_detector 'CCD plate'
_diffrn_detector_area_resol_mean 5.3127
_diffrn_detector_type AtlasS2
_diffrn_measured_fraction_theta_full 0.992
_diffrn_measured_fraction_theta_max 0.968
_diffrn_measurement_details
;
List of Runs (angles in degrees, time in seconds):

  # Type    Start    End  Width  t~exp~   \w     \q     \k     \f   Frames
#--------------------------------------------------------------------------
  1  \w    -60.00  32.00   1.00    1.00    --  -41.49  37.00  60.00   92
  2  \w    -93.00 -67.00   1.00    1.00    --  -41.49 -37.00 120.00   26
  3  \w     47.00  87.00   1.00    1.00    --   41.49-125.00  60.00   40
  4  \w      2.00  70.00   1.00    1.00    --   41.49 -99.00-180.00   68
  5  \w     30.00  56.00   1.00    1.00    --   41.49-125.00 -30.00   26
  6  \w     84.00 128.00   1.00    1.00    --  104.69  77.00 -30.00   44
  7  \w    120.00 146.00   1.00    1.00    --  104.69  45.00-150.00   26
  8  \w     95.00 171.00   1.00    1.00    --  104.69  77.00 -90.00   76
  9  \w     25.00 100.00   1.00    1.00    --  104.69 -94.00-180.00   75
 10  \w     61.00 124.00   1.00    1.00    --  104.69 -61.00-150.00   63
 11  \w     94.00 175.00   1.00    1.00    --  104.69 125.00-180.00   81
 12  \w     89.00 115.00   1.00    1.00    --  104.69  45.00-150.00   26
 13  \w     82.00 127.00   1.00    1.00    --  104.69  45.00 -90.00   45
 14  \w     -1.00  30.00   1.00    1.00    --  -41.74  57.00 150.00   31
 15  \w    -58.00  30.00   1.00    1.00    --  -41.74  57.00 -90.00   88
 16  \w    -69.00 -41.00   1.00    1.00    --  -41.74  57.00 150.00   28
 17  \w   -110.00 -71.00   1.00    1.00    --  -41.74 -57.00 120.00   39
 18  \w     89.00 132.00   1.00    1.00    --  104.69 -30.00 -30.00   43
 19  \w     59.00 105.00   1.00    1.00    --  104.69-111.00   0.00   46
 20  \w     94.00 137.00   1.00    1.00    --  104.69 -77.00   0.00   43
 21  \w     31.00  83.00   1.00    1.00    --  104.69-111.00  30.00   52
 22  \w     35.00  62.00   1.00    1.00    --  104.69 -30.00 -30.00   27
 23  \w     62.00  87.00   1.00    1.00    --  104.69 178.00-120.00   25
 24  \w    108.00 148.00   1.00    1.00    --  104.69 178.00-120.00   40
;
_diffrn_measurement_device 'four-circle diffractometer'
_diffrn_measurement_device_type 'SuperNova, Dual, Cu at home/near, AtlasS2'
_diffrn_measurement_method '\w scans'
_diffrn_orient_matrix_type 'CrysAlisPro convention (1999,Acta A55,543-557)'
_diffrn_orient_matrix_UB_11 0.1149234000
_diffrn_orient_matrix_UB_12 -0.0288775000
_diffrn_orient_matrix_UB_13 0.0264423000
_diffrn_orient_matrix_UB_21 0.0162611000
_diffrn_orient_matrix_UB_22 0.0332218000
_diffrn_orient_matrix_UB_23 0.0815223000
_diffrn_orient_matrix_UB_31 -0.0785192000
_diffrn_orient_matrix_UB_32 -0.0354185000
_diffrn_orient_matrix_UB_33 0.0550359000
_diffrn_radiation_monochromator mirror
_diffrn_radiation_probe x-ray
_diffrn_radiation_type CuK\a
_diffrn_radiation_wavelength 1.54184
_diffrn_reflns_av_R_equivalents 0.0344
_diffrn_reflns_av_unetI/netI 0.0286
_diffrn_reflns_Laue_measured_fraction_full 0.992
_diffrn_reflns_Laue_measured_fraction_max 0.968
_diffrn_reflns_limit_h_max 13
_diffrn_reflns_limit_h_min -13
_diffrn_reflns_limit_k_max 33
_diffrn_reflns_limit_k_min -33
_diffrn_reflns_limit_l_max 18
_diffrn_reflns_limit_l_min -12
_diffrn_reflns_number 30427
_diffrn_reflns_point_group_measured_fraction_full 0.992
_diffrn_reflns_point_group_measured_fraction_max 0.968
_diffrn_reflns_theta_full 67.684
_diffrn_reflns_theta_max 72.345
_diffrn_reflns_theta_min 4.336
_diffrn_source 'micro-focus sealed X-ray tube'
_diffrn_source_type 'SuperNova (Cu) X-ray Source'
_exptl_absorpt_coefficient_mu 10.961
_exptl_absorpt_correction_T_max 1.00000
_exptl_absorpt_correction_T_min 0.41652
_exptl_absorpt_correction_type multi-scan
_exptl_absorpt_process_details
;
CrysAlisPro 1.171.39.46e (Rigaku Oxford Diffraction, 2018)
Empirical absorption correction using spherical harmonics,
 implemented in SCALE3 ABSPACK scaling algorithm.
;
_exptl_crystal_colour purple
_exptl_crystal_colour_primary purple
_exptl_crystal_density_diffrn 1.367
_exptl_crystal_description block
_exptl_crystal_F_000 1900
_exptl_crystal_size_max 0.25
_exptl_crystal_size_mid 0.2
_exptl_crystal_size_min 0.2
_refine_diff_density_max 1.705
_refine_diff_density_min -1.122
_refine_diff_density_rms 0.106
_refine_ls_extinction_method none
_refine_ls_goodness_of_fit_ref 1.113
_refine_ls_hydrogen_treatment constr
_refine_ls_matrix_type full
_refine_ls_number_parameters 463
_refine_ls_number_reflns 8686
_refine_ls_number_restraints 0
_refine_ls_restrained_S_all 1.113
_refine_ls_R_factor_all 0.0248
_refine_ls_R_factor_gt 0.0242
_refine_ls_shift/su_max 0.006
_refine_ls_shift/su_mean 0.000
_refine_ls_structure_factor_coef Fsqd
_refine_ls_weighting_details 'w=1/[\s^2^(Fo^2^)+(0.0312P)^2^+4.4548P] where P=(Fo^2^+2Fc^2^)/3'
_refine_ls_weighting_scheme calc
_refine_ls_wR_factor_gt 0.0613
_refine_ls_wR_factor_ref 0.0617
_reflns_Friedel_coverage 0.000
_reflns_number_gt 8492
_reflns_number_total 8686
_reflns_threshold_expression 'I > 2\s(I)'
_cod_data_source_file d1dt00742d2.cif
_cod_data_source_block compound20
_cod_depositor_comments 'Adding full bibliography for 7707402--7707416.cif.'
_cod_database_code 7707412
_shelx_shelxl_version_number 2014/7
_chemical_oxdiff_formula C1H1N1O1P1U1
_shelx_space_group_comment
;
The symmetry employed for this shelxl refinement is uniquely defined
by the following loop, which should always be used as a source of
symmetry information in preference to the above space-group names.
They are only intended as comments.
;
_shelx_estimated_absorpt_t_max 0.218
_shelx_estimated_absorpt_t_min 0.170
_reflns_odcompleteness_completeness 99.13
_reflns_odcompleteness_iscentric 1
_reflns_odcompleteness_theta 66.97
_olex2_refinement_description
;
1. Fixed Uiso
 At 1.2 times of:
  All C(H) groups
 At 1.5 times of:
  All C(H,H,H) groups
2.a Ternary CH refined with riding coordinates:
 C33(H33), C36(H36), C39(H39)
2.b Aromatic/amide H refined with riding coordinates:
 C2(H2), C4(H4), C5(H5), C15(H15), C17(H17), C18(H18), C29(H29), C31(H31)
2.c Idealised Me refined as rotating group:
 C7(H7A,H7B,H7C), C8(H8A,H8B,H8C), C9(H9A,H9B,H9C), C11(H11A,H11B,H11C),
 C12(H12A,H12B,H12C), C13(H13A,H13B,H13C), C20(H20A,H20B,H20C), C21(H21A,H21B,
 H21C), C22(H22A,H22B,H22C), C24(H24A,H24B,H24C), C25(H25A,H25B,H25C), C26(H26A,
 H26B,H26C), C34(H34A,H34B,H34C), C35(H35A,H35B,H35C), C37(H37A,H37B,H37C),
 C38(H38A,H38B,H38C), C40(H40A,H40B,H40C), C41(H41A,H41B,H41C), C42(H42A,H42B,
 H42C), C43(H43A,H43B,H43C), C44(H44A,H44B,H44C)
;
_olex2_submission_special_instructions 'No special instructions were received'
_oxdiff_exptl_absorpt_empirical_details
;
Empirical correction (ABSPACK) includes:
- Absorption correction using spherical harmonics
- Frame scaling
;
_oxdiff_exptl_absorpt_empirical_full_max 1.812
_oxdiff_exptl_absorpt_empirical_full_min 0.644

loop_
_space_group_symop_operation_xyz
'x, y, z'
'-x+1/2, y+1/2, -z+1/2'
'-x, -y, -z'
'x-1/2, -y-1/2, z-1/2'

loop_
_atom_site_label
_atom_site_type_symbol
_atom_site_fract_x
_atom_site_fract_y
_atom_site_fract_z
_atom_site_U_iso_or_equiv
_atom_site_adp_type
_atom_site_occupancy
_atom_site_site_symmetry_order
_atom_site_calc_flag
_atom_site_refinement_flags_posn
_atom_site_refinement_flags_adp
_atom_site_refinement_flags_occupancy
_atom_site_disorder_assembly
_atom_site_disorder_group
C1 C 0.7751(3) 0.70145(11) 0.74255(19) 0.0113(6) Uani 1 1 d . . . . .
C2 C 0.7986(3) 0.65052(11) 0.7328(2) 0.0110(6) Uani 1 1 d . . . . .
H2 H 0.8412 0.6363 0.6863 0.013 Uiso 1 1 calc R . . . .
C3 C 0.7470(3) 0.62476(11) 0.80504(19) 0.0126(6) Uani 1 1 d . . . . .
C4 C 0.6862(3) 0.65969(11) 0.8573(2) 0.0141(6) Uani 1 1 d . . . . .
H4 H 0.6418 0.6530 0.9081 0.017 Uiso 1 1 calc R . . . .
C5 C 0.7040(3) 0.70668(11) 0.81941(19) 0.0127(6) Uani 1 1 d . . . . .
H5 H 0.6738 0.7361 0.8416 0.015 Uiso 1 1 calc R . . . .
C6 C 0.8327(3) 0.74317(11) 0.6907(2) 0.0137(6) Uani 1 1 d . . . . .
C7 C 0.7404(3) 0.78329(13) 0.6694(3) 0.0279(8) Uani 1 1 d . . . . .
H7A H 0.6778 0.7702 0.6318 0.042 Uiso 1 1 calc GR . . . .
H7B H 0.7806 0.8098 0.6397 0.042 Uiso 1 1 calc GR . . . .
H7C H 0.7047 0.7951 0.7232 0.042 Uiso 1 1 calc GR . . . .
C8 C 0.8884(3) 0.72500(13) 0.6042(2) 0.0215(7) Uani 1 1 d . . . . .
H8A H 0.9494 0.7008 0.6169 0.032 Uiso 1 1 calc GR . . . .
H8B H 0.9247 0.7521 0.5735 0.032 Uiso 1 1 calc GR . . . .
H8C H 0.8259 0.7107 0.5679 0.032 Uiso 1 1 calc GR . . . .
C9 C 0.9346(3) 0.76475(13) 0.7486(2) 0.0225(7) Uani 1 1 d . . . . .
H9A H 0.9011 0.7758 0.8037 0.034 Uiso 1 1 calc GR . . . .
H9B H 0.9714 0.7919 0.7185 0.034 Uiso 1 1 calc GR . . . .
H9C H 0.9949 0.7400 0.7598 0.034 Uiso 1 1 calc GR . . . .
C10 C 0.7718(3) 0.57157(12) 0.8296(2) 0.0170(6) Uani 1 1 d . . . . .
C11 C 0.6601(3) 0.54816(12) 0.8718(2) 0.0195(7) Uani 1 1 d . . . . .
H11A H 0.6377 0.5664 0.9236 0.029 Uiso 1 1 calc GR . . . .
H11B H 0.6784 0.5149 0.8881 0.029 Uiso 1 1 calc GR . . . .
H11C H 0.5938 0.5484 0.8304 0.029 Uiso 1 1 calc GR . . . .
C12 C 0.8762(3) 0.57159(15) 0.8979(3) 0.0342(9) Uani 1 1 d . . . . .
H12A H 0.9481 0.5851 0.8714 0.051 Uiso 1 1 calc GR . . . .
H12B H 0.8920 0.5386 0.9168 0.051 Uiso 1 1 calc GR . . . .
H12C H 0.8534 0.5911 0.9479 0.051 Uiso 1 1 calc GR . . . .
C13 C 0.8076(3) 0.54148(12) 0.7489(3) 0.0265(8) Uani 1 1 d . . . . .
H13A H 0.7431 0.5425 0.7061 0.040 Uiso 1 1 calc GR . . . .
H13B H 0.8221 0.5081 0.7664 0.040 Uiso 1 1 calc GR . . . .
H13C H 0.8803 0.5549 0.7235 0.040 Uiso 1 1 calc GR . . . .
C14 C 0.3522(3) 0.72441(11) 0.67695(19) 0.0111(6) Uani 1 1 d . . . . .
C15 C 0.2952(3) 0.68270(10) 0.71431(18) 0.0092(5) Uani 1 1 d . . . . .
H15 H 0.2435 0.6614 0.6843 0.011 Uiso 1 1 calc R . . . .
C16 C 0.3292(3) 0.67852(10) 0.80456(19) 0.0101(6) Uani 1 1 d . . . . .
C17 C 0.4099(3) 0.71739(11) 0.82260(19) 0.0123(6) Uani 1 1 d . . . . .
H17 H 0.4474 0.7236 0.8766 0.015 Uiso 1 1 calc R . . . .
C18 C 0.4242(3) 0.74542(11) 0.7442(2) 0.0122(6) Uani 1 1 d . . . . .
H18 H 0.4731 0.7731 0.7382 0.015 Uiso 1 1 calc R . . . .
C19 C 0.3217(3) 0.74755(11) 0.5881(2) 0.0147(6) Uani 1 1 d . . . . .
C20 C 0.4311(3) 0.77366(12) 0.5459(2) 0.0198(7) Uani 1 1 d . . . . .
H20A H 0.4640 0.7971 0.5869 0.030 Uiso 1 1 calc GR . . . .
H20B H 0.4052 0.7903 0.4931 0.030 Uiso 1 1 calc GR . . . .
H20C H 0.4924 0.7499 0.5313 0.030 Uiso 1 1 calc GR . . . .
C21 C 0.2230(3) 0.78656(14) 0.6049(2) 0.0269(8) Uani 1 1 d . . . . .
H21A H 0.1530 0.7713 0.6309 0.040 Uiso 1 1 calc GR . . . .
H21B H 0.2002 0.8016 0.5499 0.040 Uiso 1 1 calc GR . . . .
H21C H 0.2542 0.8111 0.6445 0.040 Uiso 1 1 calc GR . . . .
C22 C 0.2723(3) 0.70931(13) 0.5238(2) 0.0239(7) Uani 1 1 d . . . . .
H22A H 0.3289 0.6826 0.5193 0.036 Uiso 1 1 calc GR . . . .
H22B H 0.2612 0.7240 0.4666 0.036 Uiso 1 1 calc GR . . . .
H22C H 0.1957 0.6972 0.5449 0.036 Uiso 1 1 calc GR . . . .
C23 C 0.2740(3) 0.64341(11) 0.87248(18) 0.0104(6) Uani 1 1 d . . . . .
C24 C 0.1707(3) 0.67051(13) 0.9205(2) 0.0212(7) Uani 1 1 d . . . . .
H24A H 0.2028 0.6990 0.9495 0.032 Uiso 1 1 calc GR . . . .
H24B H 0.1349 0.6491 0.9636 0.032 Uiso 1 1 calc GR . . . .
H24C H 0.1098 0.6803 0.8784 0.032 Uiso 1 1 calc GR . . . .
C25 C 0.3690(3) 0.62758(13) 0.9413(2) 0.0213(7) Uani 1 1 d . . . . .
H25A H 0.4340 0.6105 0.9123 0.032 Uiso 1 1 calc GR . . . .
H25B H 0.3316 0.6063 0.9838 0.032 Uiso 1 1 calc GR . . . .
H25C H 0.4008 0.6560 0.9707 0.032 Uiso 1 1 calc GR . . . .
C26 C 0.2228(3) 0.59771(12) 0.8276(2) 0.0195(7) Uani 1 1 d . . . . .
H26A H 0.1554 0.6067 0.7905 0.029 Uiso 1 1 calc GR . . . .
H26B H 0.1960 0.5749 0.8717 0.029 Uiso 1 1 calc GR . . . .
H26C H 0.2849 0.5827 0.7922 0.029 Uiso 1 1 calc GR . . . .
C27 C 0.3289(3) 0.50239(10) 0.68034(17) 0.0074(5) Uani 1 1 d . . . . .
C28 C 0.3261(3) 0.46478(10) 0.74534(18) 0.0100(6) Uani 1 1 d . . . . .
C29 C 0.2173(3) 0.43924(10) 0.75991(19) 0.0122(6) Uani 1 1 d . . . . .
H29 H 0.2167 0.4140 0.8013 0.015 Uiso 1 1 calc R . . . .
C30 C 0.1110(3) 0.45012(11) 0.71509(19) 0.0124(6) Uani 1 1 d . . . . .
C31 C 0.1132(3) 0.48850(10) 0.65508(18) 0.0101(6) Uani 1 1 d . . . . .
H31 H 0.0416 0.4970 0.6260 0.012 Uiso 1 1 calc R . . . .
C32 C 0.2190(3) 0.51484(10) 0.63676(18) 0.0089(5) Uani 1 1 d . . . . .
C33 C 0.4318(3) 0.45418(11) 0.80732(19) 0.0133(6) Uani 1 1 d . . . . .
H33 H 0.5032 0.4717 0.7849 0.016 Uiso 1 1 calc R . . . .
C34 C 0.4027(3) 0.47468(14) 0.8984(2) 0.0262(8) Uani 1 1 d . . . . .
H34A H 0.3892 0.5094 0.8941 0.039 Uiso 1 1 calc GR . . . .
H34B H 0.4698 0.4685 0.9377 0.039 Uiso 1 1 calc GR . . . .
H34C H 0.3309 0.4591 0.9209 0.039 Uiso 1 1 calc GR . . . .
C35 C 0.4653(4) 0.40010(13) 0.8154(3) 0.0286(8) Uani 1 1 d . . . . .
H35A H 0.3986 0.3824 0.8410 0.043 Uiso 1 1 calc GR . . . .
H35B H 0.5359 0.3968 0.8525 0.043 Uiso 1 1 calc GR . . . .
H35C H 0.4825 0.3871 0.7579 0.043 Uiso 1 1 calc GR . . . .
C36 C -0.0058(3) 0.42092(11) 0.7286(2) 0.0157(6) Uani 1 1 d . . . . .
H36 H -0.0732 0.4408 0.7057 0.019 Uiso 1 1 calc R . . . .
C37 C -0.0322(4) 0.41030(15) 0.8259(2) 0.0301(8) Uani 1 1 d . . . . .
H37A H 0.0300 0.3893 0.8494 0.045 Uiso 1 1 calc GR . . . .
H37B H -0.1098 0.3944 0.8309 0.045 Uiso 1 1 calc GR . . . .
H37C H -0.0335 0.4405 0.8584 0.045 Uiso 1 1 calc GR . . . .
C38 C -0.0026(3) 0.37350(12) 0.6747(3) 0.0238(7) Uani 1 1 d . . . . .
H38A H 0.0124 0.3811 0.6137 0.036 Uiso 1 1 calc GR . . . .
H38B H -0.0793 0.3569 0.6798 0.036 Uiso 1 1 calc GR . . . .
H38C H 0.0611 0.3527 0.6967 0.036 Uiso 1 1 calc GR . . . .
C39 C 0.2126(3) 0.55635(10) 0.56929(18) 0.0098(6) Uani 1 1 d . . . . .
H39 H 0.2810 0.5785 0.5809 0.012 Uiso 1 1 calc R . . . .
C40 C 0.2261(3) 0.53687(12) 0.47469(19) 0.0158(6) Uani 1 1 d . . . . .
H40A H 0.3027 0.5203 0.4691 0.024 Uiso 1 1 calc GR . . . .
H40B H 0.2229 0.5638 0.4338 0.024 Uiso 1 1 calc GR . . . .
H40C H 0.1612 0.5144 0.4620 0.024 Uiso 1 1 calc GR . . . .
C41 C 0.0952(3) 0.58647(11) 0.5762(2) 0.0157(6) Uani 1 1 d . . . . .
H41A H 0.0279 0.5673 0.5550 0.024 Uiso 1 1 calc GR . . . .
H41B H 0.1026 0.6156 0.5411 0.024 Uiso 1 1 calc GR . . . .
H41C H 0.0816 0.5953 0.6368 0.024 Uiso 1 1 calc GR . . . .
C42 C 0.7413(3) 0.59733(11) 0.4993(2) 0.0179(6) Uani 1 1 d . . . . .
H42A H 0.7145 0.5751 0.5444 0.027 Uiso 1 1 calc GR . . . .
H42B H 0.8143 0.6135 0.5185 0.027 Uiso 1 1 calc GR . . . .
H42C H 0.7573 0.5794 0.4459 0.027 Uiso 1 1 calc GR . . . .
C43 C 0.4976(3) 0.60919(12) 0.4369(2) 0.0188(7) Uani 1 1 d . . . . .
H43A H 0.5238 0.5864 0.3926 0.028 Uiso 1 1 calc GR . . . .
H43B H 0.4409 0.6319 0.4112 0.028 Uiso 1 1 calc GR . . . .
H43C H 0.4589 0.5917 0.4842 0.028 Uiso 1 1 calc GR . . . .
C44 C 0.6782(3) 0.68149(11) 0.39298(19) 0.0150(6) Uani 1 1 d . . . . .
H44A H 0.7514 0.6976 0.4118 0.023 Uiso 1 1 calc GR . . . .
H44B H 0.6169 0.7056 0.3802 0.023 Uiso 1 1 calc GR . . . .
H44C H 0.6943 0.6626 0.3408 0.023 Uiso 1 1 calc GR . . . .
N1 N 0.4926(2) 0.58657(9) 0.68322(16) 0.0109(5) Uani 1 1 d . . . . .
O1 O 0.59521(19) 0.67085(8) 0.56167(13) 0.0111(4) Uani 1 1 d . . . . .
P1 P 0.47406(7) 0.53059(3) 0.64239(5) 0.01715(17) Uani 1 1 d . . . . .
P2 P 0.62593(7) 0.64184(3) 0.47894(4) 0.00892(14) Uani 1 1 d . . . . .
U1 U 0.54126(2) 0.65643(2) 0.71043(2) 0.00548(4) Uani 1 1 d . . . . .

loop_
_atom_site_aniso_label
_atom_site_aniso_U_11
_atom_site_aniso_U_22
_atom_site_aniso_U_33
_atom_site_aniso_U_23
_atom_site_aniso_U_13
_atom_site_aniso_U_12
C1 0.0064(13) 0.0145(14) 0.0129(14) -0.0009(11) 0.0009(11) -0.0033(11)
C2 0.0068(14) 0.0140(14) 0.0122(14) -0.0016(11) -0.0003(11) -0.0015(11)
C3 0.0082(14) 0.0175(15) 0.0119(14) 0.0017(11) -0.0014(11) -0.0016(12)
C4 0.0099(15) 0.0231(17) 0.0092(14) -0.0003(11) -0.0002(12) -0.0047(12)
C5 0.0105(14) 0.0155(15) 0.0121(14) -0.0071(11) 0.0012(11) -0.0063(12)
C6 0.0095(14) 0.0143(14) 0.0173(15) -0.0008(12) 0.0001(11) -0.0048(12)
C7 0.0176(17) 0.0197(17) 0.047(2) 0.0142(16) 0.0084(15) -0.0006(14)
C8 0.0244(18) 0.0234(17) 0.0167(15) 0.0010(13) 0.0047(13) -0.0125(14)
C9 0.0227(18) 0.0254(18) 0.0195(16) -0.0028(13) 0.0022(13) -0.0140(15)
C10 0.0114(15) 0.0187(16) 0.0210(16) 0.0084(12) -0.0028(12) -0.0009(12)
C11 0.0188(17) 0.0201(16) 0.0195(16) 0.0062(13) -0.0029(13) -0.0056(13)
C12 0.0193(19) 0.035(2) 0.048(2) 0.0170(18) -0.0163(17) -0.0032(16)
C13 0.0258(19) 0.0162(16) 0.038(2) 0.0083(14) 0.0127(16) 0.0070(14)
C14 0.0085(14) 0.0120(14) 0.0129(14) 0.0009(11) 0.0037(11) 0.0016(11)
C15 0.0087(14) 0.0099(13) 0.0090(13) -0.0013(10) 0.0023(10) 0.0023(11)
C16 0.0090(14) 0.0096(14) 0.0116(14) -0.0036(11) 0.0053(11) 0.0009(11)
C17 0.0127(15) 0.0122(14) 0.0119(14) -0.0069(11) 0.0018(11) 0.0011(12)
C18 0.0123(14) 0.0073(13) 0.0172(14) -0.0042(11) 0.0076(11) -0.0013(11)
C19 0.0130(15) 0.0140(15) 0.0173(15) 0.0061(12) 0.0054(12) 0.0016(12)
C20 0.0162(16) 0.0194(16) 0.0238(16) 0.0092(13) 0.0092(13) 0.0020(13)
C21 0.0190(18) 0.030(2) 0.0317(19) 0.0125(15) 0.0086(14) 0.0130(15)
C22 0.0285(19) 0.0269(18) 0.0164(16) 0.0101(13) -0.0039(13) -0.0069(15)
C23 0.0119(15) 0.0134(14) 0.0061(13) 0.0013(11) 0.0061(11) 0.0017(12)
C24 0.0219(18) 0.0231(17) 0.0186(16) 0.0031(14) 0.0135(13) 0.0043(15)
C25 0.0181(17) 0.0269(18) 0.0189(16) 0.0087(13) -0.0024(13) 0.0004(14)
C26 0.0260(18) 0.0186(16) 0.0140(15) 0.0007(12) 0.0074(13) -0.0078(14)
C27 0.0115(14) 0.0052(12) 0.0056(12) -0.0024(10) 0.0013(10) -0.0007(11)
C28 0.0136(14) 0.0086(13) 0.0078(13) -0.0023(10) 0.0005(11) 0.0014(11)
C29 0.0186(16) 0.0085(13) 0.0095(13) 0.0022(10) 0.0015(11) -0.0014(12)
C30 0.0139(15) 0.0109(14) 0.0125(14) -0.0015(11) 0.0071(11) -0.0037(12)
C31 0.0114(14) 0.0103(13) 0.0086(13) -0.0005(10) 0.0029(10) 0.0014(11)
C32 0.0125(14) 0.0068(13) 0.0073(13) -0.0022(10) 0.0022(10) 0.0010(11)
C33 0.0158(15) 0.0146(15) 0.0095(13) 0.0052(11) -0.0019(11) -0.0034(12)
C34 0.032(2) 0.035(2) 0.0121(15) -0.0059(14) -0.0050(14) 0.0020(16)
C35 0.036(2) 0.0188(18) 0.0312(19) 0.0004(15) -0.0205(16) 0.0048(15)
C36 0.0110(15) 0.0137(15) 0.0224(16) 0.0076(12) 0.0038(12) -0.0032(12)
C37 0.027(2) 0.037(2) 0.0267(19) 0.0087(16) 0.0110(15) -0.0100(17)
C38 0.0197(17) 0.0146(16) 0.037(2) 0.0033(14) 0.0040(14) -0.0071(14)
C39 0.0090(14) 0.0101(13) 0.0101(13) 0.0020(11) -0.0008(10) -0.0016(11)
C40 0.0185(16) 0.0190(16) 0.0098(14) 0.0029(11) -0.0015(11) -0.0030(13)
C41 0.0161(16) 0.0121(14) 0.0189(15) 0.0058(12) -0.0009(12) 0.0016(12)
C42 0.0226(17) 0.0158(15) 0.0153(15) -0.0003(12) 0.0024(12) 0.0070(13)
C43 0.0225(17) 0.0204(16) 0.0134(15) -0.0024(12) 0.0009(12) -0.0079(14)
C44 0.0196(16) 0.0161(15) 0.0093(14) 0.0036(11) 0.0034(11) -0.0023(13)
N1 0.0103(12) 0.0101(12) 0.0123(11) -0.0023(9) 0.0018(9) -0.0022(10)
O1 0.0126(10) 0.0124(10) 0.0084(10) -0.0019(8) 0.0025(8) 0.0013(9)
P1 0.0148(4) 0.0116(4) 0.0251(4) -0.0099(3) 0.0124(3) -0.0067(3)
P2 0.0117(4) 0.0089(3) 0.0062(3) -0.0005(3) 0.0027(3) 0.0000(3)
U1 0.00531(6) 0.00596(6) 0.00518(6) -0.00232(3) 0.00187(4) -0.00075(3)

loop_
_atom_type_symbol
_atom_type_description
_atom_type_scat_dispersion_real
_atom_type_scat_dispersion_imag
_atom_type_scat_source
C C 0.0181 0.0091 'International Tables Vol C Tables 4.2.6.8 and 6.1.1.4'
H H 0.0000 0.0000 'International Tables Vol C Tables 4.2.6.8 and 6.1.1.4'
N N 0.0311 0.0180 'International Tables Vol C Tables 4.2.6.8 and 6.1.1.4'
O O 0.0492 0.0322 'International Tables Vol C Tables 4.2.6.8 and 6.1.1.4'
P P 0.2955 0.4335 'International Tables Vol C Tables 4.2.6.8 and 6.1.1.4'
U U -4.3638 13.4090 'International Tables Vol C Tables 4.2.6.8 and 6.1.1.4'

loop_
_geom_angle_atom_site_label_1
_geom_angle_atom_site_label_2
_geom_angle_atom_site_label_3
_geom_angle
_geom_angle_site_symmetry_1
_geom_angle_site_symmetry_3
_geom_angle_publ_flag
C2 C1 C6 127.0(3) . . ?
C2 C1 U1 74.28(17) . . ?
C5 C1 C2 106.6(3) . . ?
C5 C1 C6 125.6(3) . . ?
C5 C1 U1 71.70(16) . . ?
C6 C1 U1 127.07(19) . . ?
C1 C2 H2 125.4 . . ?
C1 C2 U1 77.08(17) . . ?
C3 C2 C1 109.3(3) . . ?
C3 C2 H2 125.4 . . ?
C3 C2 U1 73.76(17) . . ?
U1 C2 H2 115.8 . . ?
C2 C3 C10 126.0(3) . . ?
C2 C3 U1 77.22(17) . . ?
C4 C3 C2 106.8(3) . . ?
C4 C3 C10 126.4(3) . . ?
C4 C3 U1 72.23(18) . . ?
C10 C3 U1 124.1(2) . . ?
C3 C4 H4 125.7 . . ?
C3 C4 C5 108.6(3) . . ?
C3 C4 U1 78.37(18) . . ?
C5 C4 H4 125.7 . . ?
C5 C4 U1 77.39(18) . . ?
U1 C4 H4 111.1 . . ?
C1 C5 C4 108.6(3) . . ?
C1 C5 H5 125.7 . . ?
C1 C5 U1 79.60(17) . . ?
C4 C5 H5 125.7 . . ?
C4 C5 U1 72.87(17) . . ?
U1 C5 H5 114.0 . . ?
C1 C6 C7 111.6(3) . . ?
C1 C6 C8 111.5(3) . . ?
C1 C6 C9 107.3(2) . . ?
C7 C6 C8 108.6(3) . . ?
C7 C6 C9 109.2(3) . . ?
C8 C6 C9 108.6(3) . . ?
C6 C7 H7A 109.5 . . ?
C6 C7 H7B 109.5 . . ?
C6 C7 H7C 109.5 . . ?
H7A C7 H7B 109.5 . . ?
H7A C7 H7C 109.5 . . ?
H7B C7 H7C 109.5 . . ?
C6 C8 H8A 109.5 . . ?
C6 C8 H8B 109.5 . . ?
C6 C8 H8C 109.5 . . ?
H8A C8 H8B 109.5 . . ?
H8A C8 H8C 109.5 . . ?
H8B C8 H8C 109.5 . . ?
C6 C9 H9A 109.5 . . ?
C6 C9 H9B 109.5 . . ?
C6 C9 H9C 109.5 . . ?
H9A C9 H9B 109.5 . . ?
H9A C9 H9C 109.5 . . ?
H9B C9 H9C 109.5 . . ?
C3 C10 C11 110.9(3) . . ?
C3 C10 C12 107.2(3) . . ?
C3 C10 C13 111.4(3) . . ?
C11 C10 C12 108.5(3) . . ?
C13 C10 C11 108.7(3) . . ?
C13 C10 C12 110.1(3) . . ?
C10 C11 H11A 109.5 . . ?
C10 C11 H11B 109.5 . . ?
C10 C11 H11C 109.5 . . ?
H11A C11 H11B 109.5 . . ?
H11A C11 H11C 109.5 . . ?
H11B C11 H11C 109.5 . . ?
C10 C12 H12A 109.5 . . ?
C10 C12 H12B 109.5 . . ?
C10 C12 H12C 109.5 . . ?
H12A C12 H12B 109.5 . . ?
H12A C12 H12C 109.5 . . ?
H12B C12 H12C 109.5 . . ?
C10 C13 H13A 109.5 . . ?
C10 C13 H13B 109.5 . . ?
C10 C13 H13C 109.5 . . ?
H13A C13 H13B 109.5 . . ?
H13A C13 H13C 109.5 . . ?
H13B C13 H13C 109.5 . . ?
C15 C14 C19 126.1(3) . . ?
C15 C14 U1 74.23(16) . . ?
C18 C14 C15 106.7(3) . . ?
C18 C14 C19 126.2(3) . . ?
C18 C14 U1 74.12(17) . . ?
C19 C14 U1 126.12(18) . . ?
C14 C15 H15 125.3 . . ?
C14 C15 C16 109.4(3) . . ?
C14 C15 U1 76.61(17) . . ?
C16 C15 H15 125.3 . . ?
C16 C15 U1 75.42(16) . . ?
U1 C15 H15 114.7 . . ?
C15 C16 C23 126.3(3) . . ?
C15 C16 U1 75.24(16) . . ?
C17 C16 C15 106.8(2) . . ?
C17 C16 C23 126.3(3) . . ?
C17 C16 U1 74.66(16) . . ?
C23 C16 U1 122.60(18) . . ?
C16 C17 H17 125.8 . . ?
C16 C17 C18 108.4(3) . . ?
C16 C17 U1 76.13(16) . . ?
C18 C17 H17 125.8 . . ?
C18 C17 U1 75.71(16) . . ?
U1 C17 H17 114.6 . . ?
C14 C18 C17 108.7(3) . . ?
C14 C18 H18 125.7 . . ?
C14 C18 U1 76.87(17) . . ?
C17 C18 H18 125.7 . . ?
C17 C18 U1 74.79(16) . . ?
U1 C18 H18 114.8 . . ?
C14 C19 C20 112.9(3) . . ?
C14 C19 C21 107.1(3) . . ?
C14 C19 C22 110.9(2) . . ?
C20 C19 C21 107.5(3) . . ?
C22 C19 C20 109.2(3) . . ?
C22 C19 C21 109.1(3) . . ?
C19 C20 H20A 109.5 . . ?
C19 C20 H20B 109.5 . . ?
C19 C20 H20C 109.5 . . ?
H20A C20 H20B 109.5 . . ?
H20A C20 H20C 109.5 . . ?
H20B C20 H20C 109.5 . . ?
C19 C21 H21A 109.5 . . ?
C19 C21 H21B 109.5 . . ?
C19 C21 H21C 109.5 . . ?
H21A C21 H21B 109.5 . . ?
H21A C21 H21C 109.5 . . ?
H21B C21 H21C 109.5 . . ?
C19 C22 H22A 109.5 . . ?
C19 C22 H22B 109.5 . . ?
C19 C22 H22C 109.5 . . ?
H22A C22 H22B 109.5 . . ?
H22A C22 H22C 109.5 . . ?
H22B C22 H22C 109.5 . . ?
C16 C23 C24 108.1(2) . . ?
C16 C23 C25 111.2(3) . . ?
C25 C23 C24 108.5(3) . . ?
C26 C23 C16 111.0(2) . . ?
C26 C23 C24 109.3(3) . . ?
C26 C23 C25 108.7(3) . . ?
C23 C24 H24A 109.5 . . ?
C23 C24 H24B 109.5 . . ?
C23 C24 H24C 109.5 . . ?
H24A C24 H24B 109.5 . . ?
H24A C24 H24C 109.5 . . ?
H24B C24 H24C 109.5 . . ?
C23 C25 H25A 109.5 . . ?
C23 C25 H25B 109.5 . . ?
C23 C25 H25C 109.5 . . ?
H25A C25 H25B 109.5 . . ?
H25A C25 H25C 109.5 . . ?
H25B C25 H25C 109.5 . . ?
C23 C26 H26A 109.5 . . ?
C23 C26 H26B 109.5 . . ?
C23 C26 H26C 109.5 . . ?
H26A C26 H26B 109.5 . . ?
H26A C26 H26C 109.5 . . ?
H26B C26 H26C 109.5 . . ?
C28 C27 P1 122.1(2) . . ?
C32 C27 C28 118.3(3) . . ?
C32 C27 P1 119.2(2) . . ?
C27 C28 C33 123.1(3) . . ?
C29 C28 C27 119.2(3) . . ?
C29 C28 C33 117.4(3) . . ?
C28 C29 H29 118.8 . . ?
C30 C29 C28 122.5(3) . . ?
C30 C29 H29 118.8 . . ?
C29 C30 C31 117.9(3) . . ?
C29 C30 C36 122.2(3) . . ?
C31 C30 C36 119.9(3) . . ?
C30 C31 H31 118.9 . . ?
C30 C31 C32 122.3(3) . . ?
C32 C31 H31 118.9 . . ?
C27 C32 C39 121.8(2) . . ?
C31 C32 C27 119.7(3) . . ?
C31 C32 C39 118.5(3) . . ?
C28 C33 H33 107.8 . . ?
C28 C33 C34 109.1(3) . . ?
C28 C33 C35 114.7(3) . . ?
C34 C33 H33 107.8 . . ?
C34 C33 C35 109.5(3) . . ?
C35 C33 H33 107.8 . . ?
C33 C34 H34A 109.5 . . ?
C33 C34 H34B 109.5 . . ?
C33 C34 H34C 109.5 . . ?
H34A C34 H34B 109.5 . . ?
H34A C34 H34C 109.5 . . ?
H34B C34 H34C 109.5 . . ?
C33 C35 H35A 109.5 . . ?
C33 C35 H35B 109.5 . . ?
C33 C35 H35C 109.5 . . ?
H35A C35 H35B 109.5 . . ?
H35A C35 H35C 109.5 . . ?
H35B C35 H35C 109.5 . . ?
C30 C36 H36 107.4 . . ?
C30 C36 C37 113.0(3) . . ?
C30 C36 C38 110.4(3) . . ?
C37 C36 H36 107.4 . . ?
C37 C36 C38 111.0(3) . . ?
C38 C36 H36 107.4 . . ?
C36 C37 H37A 109.5 . . ?
C36 C37 H37B 109.5 . . ?
C36 C37 H37C 109.5 . . ?
H37A C37 H37B 109.5 . . ?
H37A C37 H37C 109.5 . . ?
H37B C37 H37C 109.5 . . ?
C36 C38 H38A 109.5 . . ?
C36 C38 H38B 109.5 . . ?
C36 C38 H38C 109.5 . . ?
H38A C38 H38B 109.5 . . ?
H38A C38 H38C 109.5 . . ?
H38B C38 H38C 109.5 . . ?
C32 C39 H39 107.7 . . ?
C32 C39 C40 111.2(2) . . ?
C32 C39 C41 112.9(2) . . ?
C40 C39 H39 107.7 . . ?
C41 C39 H39 107.7 . . ?
C41 C39 C40 109.4(2) . . ?
C39 C40 H40A 109.5 . . ?
C39 C40 H40B 109.5 . . ?
C39 C40 H40C 109.5 . . ?
H40A C40 H40B 109.5 . . ?
H40A C40 H40C 109.5 . . ?
H40B C40 H40C 109.5 . . ?
C39 C41 H41A 109.5 . . ?
C39 C41 H41B 109.5 . . ?
C39 C41 H41C 109.5 . . ?
H41A C41 H41B 109.5 . . ?
H41A C41 H41C 109.5 . . ?
H41B C41 H41C 109.5 . . ?
H42A C42 H42B 109.5 . . ?
H42A C42 H42C 109.5 . . ?
H42B C42 H42C 109.5 . . ?
P2 C42 H42A 109.5 . . ?
P2 C42 H42B 109.5 . . ?
P2 C42 H42C 109.5 . . ?
H43A C43 H43B 109.5 . . ?
H43A C43 H43C 109.5 . . ?
H43B C43 H43C 109.5 . . ?
P2 C43 H43A 109.5 . . ?
P2 C43 H43B 109.5 . . ?
P2 C43 H43C 109.5 . . ?
H44A C44 H44B 109.5 . . ?
H44A C44 H44C 109.5 . . ?
H44B C44 H44C 109.5 . . ?
P2 C44 H44A 109.5 . . ?
P2 C44 H44B 109.5 . . ?
P2 C44 H44C 109.5 . . ?
P1 N1 U1 167.25(15) . . ?
P2 O1 U1 139.04(12) . . ?
N1 P1 C27 111.66(12) . . ?
C42 P2 C43 106.47(16) . . ?
C42 P2 C44 107.92(15) . . ?
C43 P2 C44 107.34(15) . . ?
O1 P2 C42 111.86(13) . . ?
O1 P2 C43 112.08(14) . . ?
O1 P2 C44 110.91(13) . . ?
C2 U1 C1 28.64(8) . . ?
C3 U1 C1 47.94(9) . . ?
C3 U1 C2 29.02(8) . . ?
C3 U1 C14 151.94(9) . . ?
C4 U1 C1 48.14(9) . . ?
C4 U1 C2 47.91(9) . . ?
C4 U1 C3 29.40(9) . . ?
C4 U1 C5 29.73(9) . . ?
C4 U1 C14 123.41(9) . . ?
C4 U1 C15 122.41(9) . . ?
C4 U1 C16 93.67(9) . . ?
C4 U1 C17 77.72(9) . . ?
C4 U1 C18 95.21(9) . . ?
C5 U1 C1 28.70(8) . . ?
C5 U1 C2 47.44(9) . . ?
C5 U1 C3 48.38(9) . . ?
C5 U1 C14 104.68(9) . . ?
C5 U1 C15 118.69(9) . . ?
C5 U1 C16 97.32(8) . . ?
C5 U1 C18 76.12(9) . . ?
C14 U1 C1 113.86(8) . . ?
C14 U1 C2 141.80(8) . . ?
C15 U1 C1 138.36(8) . . ?
C15 U1 C2 165.95(8) . . ?
C15 U1 C3 147.64(8) . . ?
C15 U1 C14 29.15(8) . . ?
C15 U1 C16 29.35(8) . . ?
C16 U1 C1 124.39(8) . . ?
C16 U1 C2 141.14(9) . . ?
C16 U1 C3 118.51(8) . . ?
C16 U1 C14 48.55(8) . . ?
C17 U1 C1 96.14(9) . . ?
C17 U1 C2 118.55(9) . . ?
C17 U1 C3 106.96(9) . . ?
C17 U1 C5 71.30(9) . . ?
C17 U1 C14 48.35(8) . . ?
C17 U1 C15 47.99(8) . . ?
C17 U1 C16 29.22(8) . . ?
C17 U1 C18 29.50(9) . . ?
C18 U1 C1 90.59(9) . . ?
C18 U1 C2 118.97(9) . . ?
C18 U1 C3 122.98(9) . . ?
C18 U1 C14 29.01(9) . . ?
C18 U1 C15 47.81(8) . . ?
C18 U1 C16 48.39(8) . . ?
N1 U1 C1 132.07(9) . . ?
N1 U1 C2 103.47(9) . . ?
N1 U1 C3 91.51(10) . . ?
N1 U1 C4 110.48(9) . . ?
N1 U1 C5 138.82(10) . . ?
N1 U1 C14 112.78(9) . . ?
N1 U1 C15 89.43(9) . . ?
N1 U1 C16 94.92(9) . . ?
N1 U1 C17 123.34(9) . . ?
N1 U1 C18 137.22(9) . . ?
N1 U1 O1 91.73(8) . . ?
O1 U1 C1 82.15(8) . . ?
O1 U1 C2 82.54(8) . . ?
O1 U1 C3 109.41(8) . . ?
O1 U1 C4 128.45(9) . . ?
O1 U1 C5 108.59(8) . . ?
O1 U1 C14 84.66(8) . . ?
O1 U1 C15 102.89(8) . . ?
O1 U1 C16 131.33(8) . . ?
O1 U1 C17 127.87(8) . . ?
O1 U1 C18 98.44(8) . . ?

loop_
_geom_bond_atom_site_label_1
_geom_bond_atom_site_label_2
_geom_bond_distance
_geom_bond_site_symmetry_2
_geom_bond_publ_flag
C1 C2 1.420(4) . ?
C1 C5 1.410(4) . ?
C1 C6 1.520(4) . ?
C1 U1 2.889(3) . ?
C2 H2 0.9300 . ?
C2 C3 1.419(4) . ?
C2 U1 2.853(3) . ?
C3 C4 1.408(4) . ?
C3 C10 1.522(4) . ?
C3 U1 2.809(3) . ?
C4 H4 0.9300 . ?
C4 C5 1.417(4) . ?
C4 U1 2.731(3) . ?
C5 H5 0.9300 . ?
C5 U1 2.789(3) . ?
C6 C7 1.526(5) . ?
C6 C8 1.529(4) . ?
C6 C9 1.537(4) . ?
C7 H7A 0.9600 . ?
C7 H7B 0.9600 . ?
C7 H7C 0.9600 . ?
C8 H8A 0.9600 . ?
C8 H8B 0.9600 . ?
C8 H8C 0.9600 . ?
C9 H9A 0.9600 . ?
C9 H9B 0.9600 . ?
C9 H9C 0.9600 . ?
C10 C11 1.526(4) . ?
C10 C12 1.541(5) . ?
C10 C13 1.523(5) . ?
C11 H11A 0.9600 . ?
C11 H11B 0.9600 . ?
C11 H11C 0.9600 . ?
C12 H12A 0.9600 . ?
C12 H12B 0.9600 . ?
C12 H12C 0.9600 . ?
C13 H13A 0.9600 . ?
C13 H13B 0.9600 . ?
C13 H13C 0.9600 . ?
C14 C15 1.417(4) . ?
C14 C18 1.409(4) . ?
C14 C19 1.521(4) . ?
C14 U1 2.829(3) . ?
C15 H15 0.9300 . ?
C15 C16 1.419(4) . ?
C15 U1 2.799(3) . ?
C16 C17 1.408(4) . ?
C16 C23 1.531(4) . ?
C16 U1 2.801(3) . ?
C17 H17 0.9300 . ?
C17 C18 1.420(4) . ?
C17 U1 2.783(3) . ?
C18 H18 0.9300 . ?
C18 U1 2.795(3) . ?
C19 C20 1.538(4) . ?
C19 C21 1.542(4) . ?
C19 C22 1.525(5) . ?
C20 H20A 0.9600 . ?
C20 H20B 0.9600 . ?
C20 H20C 0.9600 . ?
C21 H21A 0.9600 . ?
C21 H21B 0.9600 . ?
C21 H21C 0.9600 . ?
C22 H22A 0.9600 . ?
C22 H22B 0.9600 . ?
C22 H22C 0.9600 . ?
C23 C24 1.540(4) . ?
C23 C25 1.534(4) . ?
C23 C26 1.526(4) . ?
C24 H24A 0.9600 . ?
C24 H24B 0.9600 . ?
C24 H24C 0.9600 . ?
C25 H25A 0.9600 . ?
C25 H25B 0.9600 . ?
C25 H25C 0.9600 . ?
C26 H26A 0.9600 . ?
C26 H26B 0.9600 . ?
C26 H26C 0.9600 . ?
C27 C28 1.421(4) . ?
C27 C32 1.415(4) . ?
C27 P1 1.864(3) . ?
C28 C29 1.402(4) . ?
C28 C33 1.518(4) . ?
C29 H29 0.9300 . ?
C29 C30 1.381(4) . ?
C30 C31 1.386(4) . ?
C30 C36 1.526(4) . ?
C31 H31 0.9300 . ?
C31 C32 1.396(4) . ?
C32 C39 1.526(4) . ?
C33 H33 0.9800 . ?
C33 C34 1.522(4) . ?
C33 C35 1.525(4) . ?
C34 H34A 0.9600 . ?
C34 H34B 0.9600 . ?
C34 H34C 0.9600 . ?
C35 H35A 0.9600 . ?
C35 H35B 0.9600 . ?
C35 H35C 0.9600 . ?
C36 H36 0.9800 . ?
C36 C37 1.528(5) . ?
C36 C38 1.529(5) . ?
C37 H37A 0.9600 . ?
C37 H37B 0.9600 . ?
C37 H37C 0.9600 . ?
C38 H38A 0.9600 . ?
C38 H38B 0.9600 . ?
C38 H38C 0.9600 . ?
C39 H39 0.9800 . ?
C39 C40 1.534(4) . ?
C39 C41 1.534(4) . ?
C40 H40A 0.9600 . ?
C40 H40B 0.9600 . ?
C40 H40C 0.9600 . ?
C41 H41A 0.9600 . ?
C41 H41B 0.9600 . ?
C41 H41C 0.9600 . ?
C42 H42A 0.9600 . ?
C42 H42B 0.9600 . ?
C42 H42C 0.9600 . ?
C42 P2 1.781(3) . ?
C43 H43A 0.9600 . ?
C43 H43B 0.9600 . ?
C43 H43C 0.9600 . ?
C43 P2 1.784(3) . ?
C44 H44A 0.9600 . ?
C44 H44B 0.9600 . ?
C44 H44C 0.9600 . ?
C44 P2 1.787(3) . ?
N1 P1 1.659(2) . ?
N1 U1 2.021(2) . ?
O1 P2 1.519(2) . ?
O1 U1 2.3616(19) . ?

loop_
_geom_torsion_atom_site_label_1
_geom_torsion_atom_site_label_2
_geom_torsion_atom_site_label_3
_geom_torsion_atom_site_label_4
_geom_torsion
_geom_torsion_site_symmetry_1
_geom_torsion_site_symmetry_2
_geom_torsion_site_symmetry_3
_geom_torsion_site_symmetry_4
_geom_torsion_publ_flag
C1 C2 C3 C4 2.9(3) . . . . ?
C1 C2 C3 C10 -167.3(3) . . . . ?
C1 C2 C3 U1 69.6(2) . . . . ?
C2 C1 C5 C4 1.2(3) . . . . ?
C2 C1 C5 U1 -66.6(2) . . . . ?
C2 C1 C6 C7 141.2(3) . . . . ?
C2 C1 C6 C8 19.5(4) . . . . ?
C2 C1 C6 C9 -99.2(4) . . . . ?
C2 C3 C4 C5 -2.1(3) . . . . ?
C2 C3 C4 U1 70.2(2) . . . . ?
C2 C3 C10 C11 -148.4(3) . . . . ?
C2 C3 C10 C12 93.2(4) . . . . ?
C2 C3 C10 C13 -27.2(4) . . . . ?
C3 C4 C5 C1 0.6(4) . . . . ?
C3 C4 C5 U1 73.0(2) . . . . ?
C4 C3 C10 C11 43.2(4) . . . . ?
C4 C3 C10 C12 -75.1(4) . . . . ?
C4 C3 C10 C13 164.4(3) . . . . ?
C5 C1 C2 C3 -2.5(3) . . . . ?
C5 C1 C2 U1 64.9(2) . . . . ?
C5 C1 C6 C7 -50.4(4) . . . . ?
C5 C1 C6 C8 -172.0(3) . . . . ?
C5 C1 C6 C9 69.2(4) . . . . ?
C6 C1 C2 C3 167.7(3) . . . . ?
C6 C1 C2 U1 -124.9(3) . . . . ?
C6 C1 C5 C4 -169.2(3) . . . . ?
C6 C1 C5 U1 123.0(3) . . . . ?
C10 C3 C4 C5 168.0(3) . . . . ?
C10 C3 C4 U1 -119.7(3) . . . . ?
C14 C15 C16 C17 -1.2(3) . . . . ?
C14 C15 C16 C23 170.4(3) . . . . ?
C14 C15 C16 U1 -69.8(2) . . . . ?
C15 C14 C18 C17 -1.0(3) . . . . ?
C15 C14 C18 U1 67.7(2) . . . . ?
C15 C14 C19 C20 -151.7(3) . . . . ?
C15 C14 C19 C21 90.2(4) . . . . ?
C15 C14 C19 C22 -28.8(4) . . . . ?
C15 C16 C17 C18 0.6(3) . . . . ?
C15 C16 C17 U1 -68.96(19) . . . . ?
C15 C16 C23 C24 -92.9(3) . . . . ?
C15 C16 C23 C25 148.1(3) . . . . ?
C15 C16 C23 C26 27.0(4) . . . . ?
C16 C17 C18 C14 0.3(3) . . . . ?
C16 C17 C18 U1 -69.8(2) . . . . ?
C17 C16 C23 C24 77.1(4) . . . . ?
C17 C16 C23 C25 -41.9(4) . . . . ?
C17 C16 C23 C26 -163.0(3) . . . . ?
C18 C14 C15 C16 1.4(3) . . . . ?
C18 C14 C15 U1 -67.6(2) . . . . ?
C18 C14 C19 C20 41.5(4) . . . . ?
C18 C14 C19 C21 -76.6(4) . . . . ?
C18 C14 C19 C22 164.5(3) . . . . ?
C19 C14 C15 C16 -167.5(3) . . . . ?
C19 C14 C15 U1 123.5(3) . . . . ?
C19 C14 C18 C17 167.8(3) . . . . ?
C19 C14 C18 U1 -123.5(3) . . . . ?
C23 C16 C17 C18 -171.0(3) . . . . ?
C23 C16 C17 U1 119.4(3) . . . . ?
C27 C28 C29 C30 -1.9(4) . . . . ?
C27 C28 C33 C34 103.8(3) . . . . ?
C27 C28 C33 C35 -133.0(3) . . . . ?
C27 C32 C39 C40 95.5(3) . . . . ?
C27 C32 C39 C41 -141.1(3) . . . . ?
C28 C27 C32 C31 -3.3(4) . . . . ?
C28 C27 C32 C39 177.1(2) . . . . ?
C28 C27 P1 N1 -105.7(2) . . . . ?
C28 C29 C30 C31 -1.4(4) . . . . ?
C28 C29 C30 C36 177.6(3) . . . . ?
C29 C28 C33 C34 -69.7(3) . . . . ?
C29 C28 C33 C35 53.5(4) . . . . ?
C29 C30 C31 C32 2.3(4) . . . . ?
C29 C30 C36 C37 44.2(4) . . . . ?
C29 C30 C36 C38 -80.8(4) . . . . ?
C30 C31 C32 C27 0.0(4) . . . . ?
C30 C31 C32 C39 179.7(3) . . . . ?
C31 C30 C36 C37 -136.9(3) . . . . ?
C31 C30 C36 C38 98.1(3) . . . . ?
C31 C32 C39 C40 -84.2(3) . . . . ?
C31 C32 C39 C41 39.3(3) . . . . ?
C32 C27 C28 C29 4.2(4) . . . . ?
C32 C27 C28 C33 -169.1(3) . . . . ?
C32 C27 P1 N1 81.2(2) . . . . ?
C33 C28 C29 C30 171.8(3) . . . . ?
C36 C30 C31 C32 -176.7(3) . . . . ?
P1 C27 C28 C29 -169.0(2) . . . . ?
P1 C27 C28 C33 17.7(4) . . . . ?
P1 C27 C32 C31 170.1(2) . . . . ?
P1 C27 C32 C39 -9.6(3) . . . . ?
U1 C1 C2 C3 -67.4(2) . . . . ?
U1 C1 C5 C4 67.8(2) . . . . ?
U1 C1 C6 C7 42.9(4) . . . . ?
U1 C1 C6 C8 -78.8(3) . . . . ?
U1 C1 C6 C9 162.5(2) . . . . ?
U1 C2 C3 C4 -66.7(2) . . . . ?
U1 C2 C3 C10 123.1(3) . . . . ?
U1 C3 C4 C5 -72.3(2) . . . . ?
U1 C3 C10 C11 -49.1(3) . . . . ?
U1 C3 C10 C12 -167.5(2) . . . . ?
U1 C3 C10 C13 72.1(3) . . . . ?
U1 C4 C5 C1 -72.4(2) . . . . ?
U1 C14 C15 C16 69.0(2) . . . . ?
U1 C14 C18 C17 -68.7(2) . . . . ?
U1 C14 C19 C20 -55.0(3) . . . . ?
U1 C14 C19 C21 -173.2(2) . . . . ?
U1 C14 C19 C22 67.9(3) . . . . ?
U1 C15 C16 C17 68.6(2) . . . . ?
U1 C15 C16 C23 -119.8(3) . . . . ?
U1 C16 C17 C18 69.5(2) . . . . ?
U1 C16 C23 C24 171.7(2) . . . . ?
U1 C16 C23 C25 52.7(3) . . . . ?
U1 C16 C23 C26 -68.5(3) . . . . ?
U1 C17 C18 C14 70.1(2) . . . . ?
U1 N1 P1 C27 -160.0(7) . . . . ?
U1 O1 P2 C42 -51.5(2) . . . . ?
U1 O1 P2 C43 68.0(2) . . . . ?
U1 O1 P2 C44 -172.07(18) . . . . ?
